data_7204981
loop_
_publ_author_name
'Linder, Michael R.'
'Frey, Wolfgang U.'
'Podlech, Joachim'

_publ_contact_author ' Joachim Podlech'
_publ_section_title
;
 Diazoketones as precursors in \^I&#x00B2;-lactam synthesis. New
 insights into the mechanism of the photochemically induced Staudinger
 reaction
;
_journal_issue 20
_journal_name_full 'Journal of the Chemical Society, Perkin Transactions 1'
_journal_page_first 2566
_journal_paper_doi 10.1039/b105748k
_journal_year 2001
_chemical_formula_sum 'C22 H24 N2 O5'
_chemical_formula_weight 396.43
_chemical_melting_point 363.0(10)
_chemical_name_systematic
; 
(3R,4R,1'S)-4-Acetoxy-1-benzyl-3-[1-(benzyloxycarbonylamino)ethyl]-
azetidin-2-one
;
_space_group_IT_number 4
_symmetry_cell_setting monoclinic
_symmetry_space_group_name_Hall 'P 2yb'
_symmetry_space_group_name_H-M 'P 1 21 1'
_atom_sites_solution_hydrogens geom
_atom_sites_solution_primary direct
_atom_sites_solution_secondary difmap
_audit_creation_method SHELXL
_cell_angle_alpha 90.00
_cell_angle_beta 94.281(4)
_cell_angle_gamma 90.00
_cell_formula_units_Z 4
_cell_length_a 12.3571(6)
_cell_length_b 9.1315(9)
_cell_length_c 19.0056(8)
_cell_measurement_reflns_used 40
_cell_measurement_temperature 293(2)
_cell_measurement_theta_max 25
_cell_measurement_theta_min 22
_cell_volume 2138.6(3)
_computing_cell_refinement 'Siemens XSCANS'
_computing_data_collection 'Siemens XSCANS'
_computing_data_reduction 'SHELXTL plus - XDISK'
_computing_molecular_graphics 'SHELXTL - XP'
_computing_structure_refinement 'SHELXL-93 (Sheldrick, 1993)'
_computing_structure_solution 'SHELXS-86 (Sheldrick, 1990)'
_diffrn_ambient_temperature 293(2)
_diffrn_measurement_device 'Siemens P4'
_diffrn_measurement_method 'Omega - Scan'
_diffrn_radiation_monochromator graphite
_diffrn_radiation_source 'fine-focus sealed tube'
_diffrn_radiation_type CuK\a
_diffrn_radiation_wavelength 1.54178
_diffrn_reflns_av_R_equivalents 0.0204
_diffrn_reflns_av_sigmaI/netI 0.0419
_diffrn_reflns_limit_h_max 14
_diffrn_reflns_limit_h_min -14
_diffrn_reflns_limit_k_max 9
_diffrn_reflns_limit_k_min -10
_diffrn_reflns_limit_l_max 22
_diffrn_reflns_limit_l_min -22
_diffrn_reflns_number 8083
_diffrn_reflns_theta_max 67.99
_diffrn_reflns_theta_min 2.33
_diffrn_standards_interval_count 100
_diffrn_standards_number 3
_exptl_absorpt_coefficient_mu 0.722
_exptl_absorpt_correction_type none
_exptl_crystal_colour colourless
_exptl_crystal_density_diffrn 1.231
_exptl_crystal_description block
_exptl_crystal_F_000 840
_exptl_crystal_size_max 1.20
_exptl_crystal_size_mid 0.25
_exptl_crystal_size_min 0.15
_refine_diff_density_max 0.198
_refine_diff_density_min -0.182
_refine_diff_density_rms 0.046
_refine_ls_abs_structure_details 'Flack H D (1983), Acta Cryst. A39, 876-881'
_refine_ls_abs_structure_Flack -0.16(28)
_refine_ls_extinction_coef 0.0061(6)
_refine_ls_extinction_expression Fc^*^=kFc[1+0.001xFc^2^\l^3^/sin(2\q)]^-1/4^
_refine_ls_extinction_method SHELXL
_refine_ls_goodness_of_fit_all 1.099
_refine_ls_goodness_of_fit_obs 1.127
_refine_ls_matrix_type full
_refine_ls_number_parameters 524
_refine_ls_number_reflns 6549
_refine_ls_number_restraints 25
_refine_ls_restrained_S_all 1.165
_refine_ls_restrained_S_obs 1.160
_refine_ls_R_factor_all 0.0795
_refine_ls_R_factor_obs 0.0580
_refine_ls_shift/esd_max -0.002
_refine_ls_shift/esd_mean 0.000
_refine_ls_structure_factor_coef Fsqd
_refine_ls_weighting_details 'w=1/[\s^2^(Fo^2^)+(0.1023P)^2^+0.0123P] where P=(Fo^2^+2Fc^2^)/3'
_refine_ls_weighting_scheme calc
_refine_ls_wR_factor_all 0.1908
_refine_ls_wR_factor_obs 0.1553
_reflns_number_observed 4840
_reflns_number_total 6922
_reflns_observed_criterion >2sigma(I)
_cod_data_source_file b105748k.txt
_cod_data_source_block s728rc1
_cod_depositor_comments
;
The following automatic conversions were performed:

'_chemical_melting_point' value '362 - 364 K' was changed to
'363.0(10)' - the average value was taken and precision was
estimated.

Automatic conversion script
Id: cif_fix_values 1569 2011-02-09 13:29:24Z adriana 

The following automatic conversions were performed:

'_refine_ls_weighting_scheme' value 'calc
w=1/[\s^2^(Fo^2^)+(0.1023P)^2^+0.0123P] where P=(Fo^2^+2Fc^2^)/3' was
changed to 'calc'. New tag '_refine_ls_weighting_details' was
created. The value of the new tag was set to
'w=1/[\s^2^(Fo^2^)+(0.1023P)^2^+0.0123P] where P=(Fo^2^+2Fc^2^)/3'.

Automatic conversion script
Id: cif_fix_values 3143 2015-03-26 13:38:13Z robertas 
;
_cod_original_sg_symbol_H-M P2(1)
_cod_database_code 7204981

loop_
_symmetry_equiv_pos_as_xyz
'x, y, z'
'-x, y+1/2, -z'

loop_
_atom_site_aniso_label
_atom_site_aniso_U_11
_atom_site_aniso_U_22
_atom_site_aniso_U_33
_atom_site_aniso_U_23
_atom_site_aniso_U_13
_atom_site_aniso_U_12
O1A 0.091(2) 0.084(2) 0.114(2) 0.022(2) -0.021(2) 0.018(2)
N1A 0.071(2) 0.090(3) 0.080(2) 0.017(2) 0.008(2) -0.006(2)
C1A 0.059(2) 0.073(3) 0.084(2) 0.011(2) -0.009(2) -0.003(2)
N2A 0.057(2) 0.0369(14) 0.084(2) -0.0007(13) -0.0013(13) 0.0000(12)
C2A 0.062(2) 0.070(3) 0.075(2) -0.001(2) -0.0006(15) 0.002(2)
O2A 0.078(2) 0.0324(15) 0.131(2) 0.0065(14) -0.0188(15) 0.0009(11)
O3A 0.0615(13) 0.0440(13) 0.103(2) 0.0044(12) -0.0135(12) -0.0016(11)
C3A 0.055(2) 0.051(2) 0.077(2) -0.002(2) 0.0023(15) -0.001(2)
C4A 0.054(2) 0.051(2) 0.075(2) 0.001(2) 0.0041(14) -0.0036(14)
C5A 0.068(2) 0.076(3) 0.099(3) -0.009(2) 0.023(2) 0.004(2)
C6A 0.056(2) 0.045(2) 0.074(2) -0.004(2) -0.0039(14) -0.0023(15)
C7A 0.062(2) 0.059(2) 0.088(2) 0.003(2) -0.011(2) 0.000(2)
C8A 0.060(2) 0.052(2) 0.089(2) 0.005(2) -0.009(2) 0.004(2)
C9A 0.071(3) 0.079(3) 0.112(3) 0.009(3) -0.008(2) -0.014(2)
C10A 0.081(3) 0.105(4) 0.150(5) 0.023(4) 0.002(3) -0.017(3)
C11A 0.099(4) 0.133(5) 0.139(5) 0.052(5) 0.028(4) 0.017(4)
C12A 0.138(5) 0.109(4) 0.098(3) 0.007(3) 0.023(3) 0.014(4)
C13A 0.104(3) 0.072(3) 0.102(3) -0.007(2) 0.006(3) 0.000(2)
O4A 0.073(2) 0.087(2) 0.085(2) -0.0217(15) 0.0007(13) 0.0054(14)
C14A 0.083(3) 0.098(4) 0.098(3) 0.000(3) 0.016(2) 0.022(3)
O5A 0.094(3) 0.136(4) 0.273(6) -0.056(4) 0.050(3) 0.017(3)
C15A 0.145(5) 0.095(4) 0.112(4) -0.037(3) 0.000(3) 0.015(4)
C16A 0.091(3) 0.144(5) 0.077(2) 0.026(3) 0.003(2) -0.029(3)
C17A 0.077(2) 0.088(3) 0.072(2) 0.014(2) 0.008(2) -0.007(2)
C18A 0.091(3) 0.089(3) 0.099(3) -0.004(3) 0.017(2) -0.007(3)
C19A 0.107(4) 0.096(4) 0.114(4) -0.017(3) 0.007(3) -0.026(3)
C20A 0.082(3) 0.116(4) 0.120(4) 0.007(4) 0.014(3) -0.018(3)
C21A 0.094(3) 0.150(5) 0.106(4) -0.011(4) 0.028(3) 0.001(4)
C22A 0.108(4) 0.132(4) 0.080(3) -0.016(3) 0.022(2) -0.019(3)
O1B 0.102(2) 0.071(2) 0.107(2) 0.000(2) -0.018(2) -0.011(2)
N1B 0.085(2) 0.071(2) 0.081(2) -0.005(2) 0.009(2) 0.017(2)
C1B 0.069(2) 0.062(3) 0.085(2) 0.000(2) -0.006(2) 0.007(2)
N2B 0.064(2) 0.040(2) 0.088(2) 0.0003(14) -0.0031(14) 0.0036(13)
C2B 0.068(2) 0.059(2) 0.081(2) 0.007(2) 0.003(2) 0.010(2)
O2B 0.090(2) 0.043(2) 0.195(4) -0.012(2) -0.017(2) -0.0027(14)
O3B 0.0624(15) 0.050(2) 0.147(2) -0.013(2) -0.0140(15) 0.0057(12)
C3B 0.057(2) 0.054(2) 0.084(2) 0.006(2) 0.005(2) 0.008(2)
C4B 0.065(2) 0.051(2) 0.084(2) -0.005(2) 0.008(2) 0.006(2)
C5B 0.089(3) 0.082(3) 0.093(3) 0.008(2) 0.023(2) -0.001(2)
C6B 0.065(2) 0.044(2) 0.103(3) 0.000(2) -0.006(2) 0.003(2)
C7B 0.066(3) 0.094(4) 0.238(7) -0.059(5) -0.021(3) -0.005(3)
C8B 0.061(2) 0.077(3) 0.110(3) 0.026(2) -0.008(2) -0.011(2)
C9B 0.077(3) 0.104(4) 0.109(3) 0.014(3) -0.010(2) -0.002(3)
C10B 0.080(3) 0.159(6) 0.208(6) 0.006(6) -0.011(4) 0.015(4)
C11B 0.114(5) 0.254(10) 0.223(8) -0.024(8) 0.048(6) 0.015(6)
C12B 0.174(7) 0.324(11) 0.152(6) 0.010(7) 0.060(6) -0.002(8)
C13B 0.131(5) 0.237(8) 0.128(5) 0.053(6) -0.007(4) -0.002(6)
O4B 0.0708(15) 0.065(2) 0.096(2) 0.0194(14) 0.0005(13) 0.0057(13)
C14B 0.085(3) 0.086(3) 0.107(3) 0.021(3) 0.007(2) -0.009(3)
C15B 0.126(4) 0.082(4) 0.131(4) 0.041(3) -0.012(3) -0.010(3)
O5B 0.105(3) 0.165(4) 0.267(6) 0.109(5) 0.077(3) 0.032(3)
C16B 0.125(4) 0.113(4) 0.068(2) 0.000(2) 0.004(2) 0.045(3)
C17B 0.081(2) 0.059(2) 0.071(2) -0.001(2) 0.011(2) -0.002(2)
C18B 0.110(3) 0.086(3) 0.073(2) -0.006(2) 0.024(2) -0.018(3)
C19B 0.128(5) 0.119(5) 0.124(4) -0.019(4) 0.061(4) 0.002(4)
C20B 0.102(4) 0.115(5) 0.170(6) -0.008(5) 0.039(4) 0.028(4)
C21B 0.104(4) 0.108(4) 0.125(4) 0.017(3) 0.017(3) 0.034(3)
C22B 0.096(3) 0.086(3) 0.080(2) 0.010(2) 0.010(2) 0.028(3)

loop_
_atom_site_label
_atom_site_type_symbol
_atom_site_fract_x
_atom_site_fract_y
_atom_site_fract_z
_atom_site_U_iso_or_equiv
_atom_site_thermal_displace_type
_atom_site_occupancy
_atom_site_calc_flag
_atom_site_refinement_flags
_atom_site_disorder_group
O1A O -0.2352(3) 0.4943(4) -0.1471(2) 0.0979(10) Uani 1 d . .
N1A N -0.1079(3) 0.3247(4) -0.1823(2) 0.0802(9) Uani 1 d . .
C1A C -0.1827(3) 0.3818(5) -0.1410(2) 0.0729(10) Uani 1 d . .
N2A N -0.0342(2) 0.3711(3) -0.0046(2) 0.0598(7) Uani 1 d . .
H2NA H -0.0345(2) 0.4631(3) -0.0143(2) 0.072 Uiso 1 calc R .
C2A C -0.0826(3) 0.2015(4) -0.1361(2) 0.0692(9) Uani 1 d . .
H2A H -0.0088(3) 0.2041(4) -0.1133(2) 0.083 Uiso 1 calc R .
O2A O 0.0719(2) 0.1780(3) 0.0289(2) 0.0817(8) Uani 1 d . .
O3A O 0.1409(2) 0.4053(3) 0.02419(14) 0.0705(7) Uani 1 d . .
C3A C -0.1682(3) 0.2550(4) -0.0891(2) 0.0612(8) Uani 1 d . .
H3A H -0.2318(3) 0.1905(4) -0.0931(2) 0.073 Uiso 1 calc R .
C4A C -0.1356(3) 0.2895(4) -0.0123(2) 0.0602(8) Uani 1 d . .
H4A H -0.1239(3) 0.1961(4) 0.0125(2) 0.072 Uiso 1 calc R .
C5A C -0.2244(3) 0.3703(5) 0.0221(2) 0.0803(11) Uani 1 d . .
H5A1 H -0.2012(3) 0.3904(5) 0.0705(2) 0.120 Uiso 1 calc R .
H5A2 H -0.2887(3) 0.3110(5) 0.0201(2) 0.120 Uiso 1 calc R .
H5A3 H -0.2397(3) 0.4608(5) -0.0023(2) 0.120 Uiso 1 calc R .
C6A C 0.0591(3) 0.3067(4) 0.0171(2) 0.0587(8) Uani 1 d . .
C7A C 0.2461(3) 0.3528(5) 0.0519(2) 0.0705(9) Uani 1 d . .
H7A1 H 0.2414(3) 0.2494(5) 0.0630(2) 0.085 Uiso 1 calc R .
H7A2 H 0.2681(3) 0.4048(5) 0.0951(2) 0.085 Uiso 1 calc R .
C8A C 0.3284(3) 0.3752(4) -0.0002(2) 0.0677(9) Uani 1 d . .
C9A C 0.4086(3) 0.4799(5) 0.0120(3) 0.0880(13) Uani 1 d . .
H9A H 0.4091(3) 0.5374(5) 0.0524(3) 0.106 Uiso 1 calc R .
C10A C 0.4881(4) 0.5007(7) -0.0346(4) 0.112(2) Uani 1 d . .
H10A H 0.5414(4) 0.5717(7) -0.0259(4) 0.135 Uiso 1 calc R .
C11A C 0.4870(5) 0.4155(9) -0.0936(4) 0.122(2) Uani 1 d . .
H11A H 0.5412(5) 0.4265(9) -0.1246(4) 0.147 Uiso 1 calc R .
C12A C 0.4065(5) 0.3133(7) -0.1077(3) 0.114(2) Uani 1 d . .
H12A H 0.4051(5) 0.2577(7) -0.1488(3) 0.137 Uiso 1 calc R .
C13A C 0.3279(4) 0.2935(6) -0.0609(3) 0.0926(13) Uani 1 d . .
H13A H 0.2738(4) 0.2239(6) -0.0705(3) 0.111 Uiso 1 calc R .
O4A O -0.1107(2) 0.0630(3) -0.1698(2) 0.0820(8) Uani 1 d . .
C14A C -0.0291(4) -0.0196(6) -0.1928(3) 0.0925(13) Uani 1 d . .
O5A O 0.0603(4) 0.0229(6) -0.1882(3) 0.166(2) Uani 1 d . .
C15A C -0.0705(5) -0.1618(6) -0.2212(3) 0.118(2) Uani 1 d . .
H15A H -0.1477(5) -0.1662(6) -0.2184(3) 0.176 Uiso 0.50 calc PR .
H15B H -0.0366(5) -0.2402(6) -0.1940(3) 0.176 Uiso 0.50 calc PR .
H15C H -0.0539(5) -0.1711(6) -0.2695(3) 0.176 Uiso 0.50 calc PR .
H15D H -0.0111(5) -0.2188(6) -0.2362(3) 0.176 Uiso 0.50 calc PR .
H15E H -0.1222(5) -0.1448(6) -0.2606(3) 0.176 Uiso 0.50 calc PR .
H15F H -0.1049(5) -0.2139(6) -0.1851(3) 0.176 Uiso 0.50 calc PR .
C16A C -0.0659(4) 0.3710(8) -0.2481(2) 0.104(2) Uani 1 d . .
H16A H -0.1102(4) 0.4510(8) -0.2677(2) 0.125 Uiso 1 calc R .
H16B H -0.0727(4) 0.2903(8) -0.2814(2) 0.125 Uiso 1 calc R .
C17A C 0.0499(3) 0.4196(5) -0.2410(2) 0.0791(11) Uani 1 d . .
C18A C 0.0890(4) 0.5124(6) -0.1868(3) 0.0925(13) Uani 1 d . .
H18A H 0.0431(4) 0.5414(6) -0.1528(3) 0.111 Uiso 1 calc R .
C19A C 0.1938(4) 0.5614(6) -0.1830(3) 0.106(2) Uani 1 d . .
H19A H 0.2189(4) 0.6219(6) -0.1459(3) 0.127 Uiso 1 calc R .
C20A C 0.2616(4) 0.5224(7) -0.2329(3) 0.106(2) Uani 1 d . .
H20A H 0.3313(4) 0.5611(7) -0.2320(3) 0.127 Uiso 1 calc R .
C21A C 0.2266(5) 0.4263(8) -0.2842(3) 0.116(2) Uani 1 d . .
H21A H 0.2744(5) 0.3947(8) -0.3166(3) 0.139 Uiso 1 calc R .
C22A C 0.1222(4) 0.3752(7) -0.2891(2) 0.106(2) Uani 1 d . .
H22A H 0.0996(4) 0.3102(7) -0.3250(2) 0.127 Uiso 1 calc R .
O1B O -0.2452(3) 0.8360(4) -0.3689(2) 0.0948(9) Uani 1 d . .
N1B N -0.3553(3) 0.6570(4) -0.3228(2) 0.0790(9) Uani 1 d . .
C1B C -0.2932(3) 0.7186(5) -0.3699(2) 0.0724(10) Uani 1 d . .
N2B N -0.4578(2) 0.6952(3) -0.4966(2) 0.0643(7) Uani 1 d . .
H2NB H -0.4571(2) 0.7877(3) -0.4882(2) 0.077 Uiso 1 calc R .
C2B C -0.3827(3) 0.5292(4) -0.3654(2) 0.0691(9) Uani 1 d . .
H2B H -0.4593(3) 0.5249(4) -0.3828(2) 0.083 Uiso 1 calc R .
O2B O -0.5644(3) 0.4985(3) -0.5202(2) 0.1110(12) Uani 1 d . .
O3B O -0.6358(2) 0.7229(3) -0.5121(2) 0.0878(9) Uani 1 d . .
C3B C -0.3084(3) 0.5891(4) -0.4196(2) 0.0647(9) Uani 1 d . .
H3B H -0.2415(3) 0.5313(4) -0.4194(2) 0.078 Uiso 1 calc R .
C4B C -0.3556(3) 0.6162(4) -0.4952(2) 0.0666(9) Uani 1 d . .
H4B H -0.3692(3) 0.5210(4) -0.5180(2) 0.080 Uiso 1 calc R .
C5B C -0.2742(4) 0.7004(5) -0.5372(2) 0.0871(12) Uani 1 d . .
H5B1 H -0.3050(4) 0.7165(5) -0.5845(2) 0.131 Uiso 1 calc R .
H5B2 H -0.2087(4) 0.6443(5) -0.5386(2) 0.131 Uiso 1 calc R .
H5B3 H -0.2580(4) 0.7929(5) -0.5149(2) 0.131 Uiso 1 calc R .
C6B C -0.5519(3) 0.6284(4) -0.5106(2) 0.0716(10) Uani 1 d . .
C7B C -0.7421(4) 0.6637(6) -0.5319(4) 0.134(2) Uani 1 d . .
H7B1 H -0.7432(4) 0.5601(6) -0.5208(4) 0.161 Uiso 1 calc R .
H7B2 H -0.7583(4) 0.6747(6) -0.5824(4) 0.161 Uiso 1 calc R .
C8B C -0.8248(3) 0.7399(5) -0.4942(2) 0.0835(12) Uani 1 d . .
C9B C -0.9054(4) 0.8182(6) -0.5304(3) 0.0974(14) Uani 1 d . .
H9B H -0.9064(4) 0.8229(6) -0.5794(3) 0.117 Uiso 1 calc R .
C10B C -0.9852(5) 0.8906(10) -0.4969(6) 0.150(3) Uani 1 d U .
H10B H -1.0387(5) 0.9457(10) -0.5216(6) 0.180 Uiso 1 calc R .
C11B C -0.9806(8) 0.8762(15) -0.4250(7) 0.195(4) Uani 1 d U .
H11B H -1.0322(8) 0.9232(15) -0.3999(7) 0.234 Uiso 1 calc R .
C12B C -0.9025(9) 0.7950(18) -0.3896(5) 0.214(5) Uani 1 d U .
H12B H -0.9046(9) 0.7804(18) -0.3413(5) 0.257 Uiso 1 calc R .
C13B C -0.8245(6) 0.7373(12) -0.4229(4) 0.166(3) Uani 1 d U .
H13B H -0.7667(6) 0.6929(12) -0.3969(4) 0.199 Uiso 1 calc R .
O4B O -0.3424(2) 0.3947(3) -0.33392(15) 0.0776(7) Uani 1 d . .
C14B C -0.4153(4) 0.3142(6) -0.3000(3) 0.0926(13) Uani 1 d . .
C15B C -0.3663(5) 0.1707(6) -0.2754(3) 0.114(2) Uani 1 d . .
H15G H -0.2924(5) 0.1660(6) -0.2876(3) 0.171 Uiso 1 calc R .
H15H H -0.4068(5) 0.0917(6) -0.2979(3) 0.171 Uiso 1 calc R .
H15I H -0.3685(5) 0.1629(6) -0.2252(3) 0.171 Uiso 1 calc R .
O5B O -0.5030(4) 0.3541(6) -0.2935(3) 0.176(2) Uani 1 d . .
C16B C -0.3848(4) 0.7041(6) -0.2541(2) 0.102(2) Uani 1 d . .
H16C H -0.3252(4) 0.7615(6) -0.2324(2) 0.123 Uiso 1 calc R .
H16D H -0.3921(4) 0.6178(6) -0.2251(2) 0.123 Uiso 1 calc R .
C17B C -0.4852(3) 0.7914(4) -0.2523(2) 0.0698(9) Uani 1 d . .
C18B C -0.5208(4) 0.8276(5) -0.1870(2) 0.0888(13) Uani 1 d . .
H18B H -0.4834(4) 0.7940(5) -0.1458(2) 0.107 Uiso 1 calc R .
C19B C -0.6112(6) 0.9131(8) -0.1834(4) 0.121(2) Uani 1 d . .
H19B H -0.6339(6) 0.9368(8) -0.1393(4) 0.145 Uiso 1 calc R .
C20B C -0.6685(5) 0.9639(8) -0.2411(5) 0.127(2) Uani 1 d . .
H20B H -0.7300(5) 1.0211(8) -0.2372(5) 0.153 Uiso 1 calc R .
C21B C -0.6338(5) 0.9292(7) -0.3061(3) 0.112(2) Uani 1 d . .
H21B H -0.6724(5) 0.9630(7) -0.3468(3) 0.134 Uiso 1 calc R .
C22B C -0.5427(4) 0.8453(5) -0.3116(2) 0.0869(12) Uani 1 d . .
H22B H -0.5196(4) 0.8244(5) -0.3559(2) 0.104 Uiso 1 calc R .

loop_
_atom_type_symbol
_atom_type_description
_atom_type_scat_dispersion_real
_atom_type_scat_dispersion_imag
_atom_type_scat_source
C C 0.0181 0.0091 'International Tables Vol C Tables 4.2.6.8 and 6.1.1.4'
H H 0.0000 0.0000 'International Tables Vol C Tables 4.2.6.8 and 6.1.1.4'
N N 0.0311 0.0180 'International Tables Vol C Tables 4.2.6.8 and 6.1.1.4'
O O 0.0492 0.0322 'International Tables Vol C Tables 4.2.6.8 and 6.1.1.4'

loop_
_geom_angle_atom_site_label_1
_geom_angle_atom_site_label_2
_geom_angle_atom_site_label_3
_geom_angle
_geom_angle_site_symmetry_1
_geom_angle_site_symmetry_3
_geom_angle_publ_flag
C1A N1A C2A 94.2(3) . . ?
C1A N1A C16A 133.4(4) . . ?
C2A N1A C16A 132.4(4) . . ?
O1A C1A N1A 130.5(4) . . ?
O1A C1A C3A 137.7(4) . . ?
N1A C1A C3A 91.7(3) . . ?
C6A N2A C4A 121.6(3) . . ?
C6A N2A H2NA 119.2(2) . . ?
C4A N2A H2NA 119.2(2) . . ?
N1A C2A O4A 112.1(3) . . ?
N1A C2A C3A 88.8(3) . . ?
O4A C2A C3A 112.8(3) . . ?
N1A C2A H2A 113.6(2) . . ?
O4A C2A H2A 113.6(2) . . ?
C3A C2A H2A 113.6(2) . . ?
C6A O3A C7A 117.4(3) . . ?
C2A C3A C4A 119.1(3) . . ?
C2A C3A C1A 85.3(3) . . ?
C4A C3A C1A 118.3(3) . . ?
C2A C3A H3A 110.6(2) . . ?
C4A C3A H3A 110.6(2) . . ?
C1A C3A H3A 110.6(2) . . ?
N2A C4A C5A 110.7(3) . . ?
N2A C4A C3A 111.6(3) . . ?
C5A C4A C3A 111.6(3) . . ?
N2A C4A H4A 107.5(2) . . ?
C5A C4A H4A 107.5(2) . . ?
C3A C4A H4A 107.5(2) . . ?
C4A C5A H5A1 109.5(2) . . ?
C4A C5A H5A2 109.5(2) . . ?
H5A1 C5A H5A2 109.5 . . ?
C4A C5A H5A3 109.5(2) . . ?
H5A1 C5A H5A3 109.5 . . ?
H5A2 C5A H5A3 109.5 . . ?
O2A C6A N2A 126.0(3) . . ?
O2A C6A O3A 122.9(3) . . ?
N2A C6A O3A 111.1(3) . . ?
O3A C7A C8A 110.7(3) . . ?
O3A C7A H7A1 109.5(2) . . ?
C8A C7A H7A1 109.5(2) . . ?
O3A C7A H7A2 109.5(2) . . ?
C8A C7A H7A2 109.5(2) . . ?
H7A1 C7A H7A2 108.1 . . ?
C13A C8A C9A 118.3(4) . . ?
C13A C8A C7A 121.6(4) . . ?
C9A C8A C7A 120.0(4) . . ?
C8A C9A C10A 121.4(5) . . ?
C8A C9A H9A 119.3(3) . . ?
C10A C9A H9A 119.3(3) . . ?
C11A C10A C9A 118.9(5) . . ?
C11A C10A H10A 120.5(4) . . ?
C9A C10A H10A 120.5(3) . . ?
C10A C11A C12A 120.7(6) . . ?
C10A C11A H11A 119.7(4) . . ?
C12A C11A H11A 119.7(4) . . ?
C11A C12A C13A 119.8(6) . . ?
C11A C12A H12A 120.1(4) . . ?
C13A C12A H12A 120.1(4) . . ?
C8A C13A C12A 120.8(5) . . ?
C8A C13A H13A 119.6(3) . . ?
C12A C13A H13A 119.6(4) . . ?
C14A O4A C2A 117.9(4) . . ?
O5A C14A O4A 120.8(5) . . ?
O5A C14A C15A 128.1(5) . . ?
O4A C14A C15A 111.1(5) . . ?
C14A C15A H15A 109.5(3) . . ?
C14A C15A H15B 109.5(3) . . ?
H15A C15A H15B 109.5 . . ?
C14A C15A H15C 109.5(3) . . ?
H15A C15A H15C 109.5 . . ?
H15B C15A H15C 109.5 . . ?
C14A C15A H15D 109.5(3) . . ?
H15A C15A H15D 141.1 . . ?
H15B C15A H15D 56.3 . . ?
H15C C15A H15D 56.3 . . ?
C14A C15A H15E 109.5(3) . . ?
H15A C15A H15E 56.3 . . ?
H15B C15A H15E 141.1 . . ?
H15C C15A H15E 56.3 . . ?
H15D C15A H15E 109.5 . . ?
C14A C15A H15F 109.5(3) . . ?
H15A C15A H15F 56.3 . . ?
H15B C15A H15F 56.3 . . ?
H15C C15A H15F 141.1 . . ?
H15D C15A H15F 109.5 . . ?
H15E C15A H15F 109.5 . . ?
N1A C16A C17A 114.2(4) . . ?
N1A C16A H16A 108.7(3) . . ?
C17A C16A H16A 108.7(3) . . ?
N1A C16A H16B 108.7(3) . . ?
C17A C16A H16B 108.7(3) . . ?
H16A C16A H16B 107.6 . . ?
C22A C17A C18A 117.5(4) . . ?
C22A C17A C16A 120.8(4) . . ?
C18A C17A C16A 121.7(4) . . ?
C19A C18A C17A 120.9(5) . . ?
C19A C18A H18A 119.5(3) . . ?
C17A C18A H18A 119.5(3) . . ?
C20A C19A C18A 120.5(5) . . ?
C20A C19A H19A 119.8(3) . . ?
C18A C19A H19A 119.8(3) . . ?
C21A C20A C19A 119.4(5) . . ?
C21A C20A H20A 120.3(3) . . ?
C19A C20A H20A 120.3(3) . . ?
C20A C21A C22A 121.2(5) . . ?
C20A C21A H21A 119.4(3) . . ?
C22A C21A H21A 119.4(3) . . ?
C21A C22A C17A 120.4(5) . . ?
C21A C22A H22A 119.8(3) . . ?
C17A C22A H22A 119.8(3) . . ?
C1B N1B C16B 132.1(4) . . ?
C1B N1B C2B 94.9(3) . . ?
C16B N1B C2B 132.9(4) . . ?
O1B C1B N1B 130.9(4) . . ?
O1B C1B C3B 136.9(4) . . ?
N1B C1B C3B 92.2(3) . . ?
C6B N2B C4B 121.7(3) . . ?
C6B N2B H2NB 119.2(2) . . ?
C4B N2B H2NB 119.2(2) . . ?
O4B C2B N1B 113.3(3) . . ?
O4B C2B C3B 112.2(3) . . ?
N1B C2B C3B 87.8(3) . . ?
O4B C2B H2B 113.7(2) . . ?
N1B C2B H2B 113.7(2) . . ?
C3B C2B H2B 113.7(2) . . ?
C6B O3B C7B 116.7(3) . . ?
C1B C3B C4B 118.6(3) . . ?
C1B C3B C2B 85.0(3) . . ?
C4B C3B C2B 118.9(3) . . ?
C1B C3B H3B 110.7(2) . . ?
C4B C3B H3B 110.7(2) . . ?
C2B C3B H3B 110.7(2) . . ?
N2B C4B C3B 111.6(3) . . ?
N2B C4B C5B 110.1(3) . . ?
C3B C4B C5B 110.5(3) . . ?
N2B C4B H4B 108.2(2) . . ?
C3B C4B H4B 108.2(2) . . ?
C5B C4B H4B 108.2(2) . . ?
C4B C5B H5B1 109.5(2) . . ?
C4B C5B H5B2 109.5(2) . . ?
H5B1 C5B H5B2 109.5 . . ?
C4B C5B H5B3 109.5(2) . . ?
H5B1 C5B H5B3 109.5 . . ?
H5B2 C5B H5B3 109.5 . . ?
O2B C6B N2B 125.7(4) . . ?
O2B C6B O3B 122.4(4) . . ?
N2B C6B O3B 111.9(3) . . ?
O3B C7B C8B 110.4(4) . . ?
O3B C7B H7B1 109.6(3) . . ?
C8B C7B H7B1 109.6(3) . . ?
O3B C7B H7B2 109.6(3) . . ?
C8B C7B H7B2 109.6(3) . . ?
H7B1 C7B H7B2 108.1 . . ?
C13B C8B C9B 117.4(6) . . ?
C13B C8B C7B 122.0(6) . . ?
C9B C8B C7B 120.5(5) . . ?
C8B C9B C10B 122.3(6) . . ?
C8B C9B H9B 118.8(3) . . ?
C10B C9B H9B 118.8(4) . . ?
C11B C10B C9B 115.9(7) . . ?
C11B C10B H10B 122.1(6) . . ?
C9B C10B H10B 122.1(4) . . ?
C12B C11B C10B 121.5(9) . . ?
C12B C11B H11B 119.2(6) . . ?
C10B C11B H11B 119.2(6) . . ?
C13B C12B C11B 120.4(9) . . ?
C13B C12B H12B 119.8(6) . . ?
C11B C12B H12B 119.8(6) . . ?
C12B C13B C8B 122.1(8) . . ?
C12B C13B H13B 119.0(6) . . ?
C8B C13B H13B 119.0(4) . . ?
C14B O4B C2B 115.9(3) . . ?
O5B C14B O4B 122.5(5) . . ?
O5B C14B C15B 126.8(5) . . ?
O4B C14B C15B 110.6(4) . . ?
C14B C15B H15G 109.5(3) . . ?
C14B C15B H15H 109.5(3) . . ?
H15G C15B H15H 109.5 . . ?
C14B C15B H15I 109.5(3) . . ?
H15G C15B H15I 109.5 . . ?
H15H C15B H15I 109.5 . . ?
N1B C16B C17B 116.7(4) . . ?
N1B C16B H16C 108.1(3) . . ?
C17B C16B H16C 108.1(3) . . ?
N1B C16B H16D 108.1(3) . . ?
C17B C16B H16D 108.1(3) . . ?
H16C C16B H16D 107.3 . . ?
C22B C17B C18B 117.9(4) . . ?
C22B C17B C16B 123.8(4) . . ?
C18B C17B C16B 118.2(4) . . ?
C19B C18B C17B 119.6(5) . . ?
C19B C18B H18B 120.2(4) . . ?
C17B C18B H18B 120.2(3) . . ?
C20B C19B C18B 122.6(5) . . ?
C20B C19B H19B 118.7(4) . . ?
C18B C19B H19B 118.7(4) . . ?
C19B C20B C21B 118.3(5) . . ?
C19B C20B H20B 120.9(4) . . ?
C21B C20B H20B 120.9(4) . . ?
C22B C21B C20B 120.6(6) . . ?
C22B C21B H21B 119.7(3) . . ?
C20B C21B H21B 119.7(4) . . ?
C21B C22B C17B 120.9(4) . . ?
C21B C22B H22B 119.5(3) . . ?
C17B C22B H22B 119.5(2) . . ?

loop_
_geom_bond_atom_site_label_1
_geom_bond_atom_site_label_2
_geom_bond_distance
_geom_bond_site_symmetry_2
_geom_bond_publ_flag
O1A C1A 1.216(5) . ?
N1A C1A 1.360(5) . ?
N1A C2A 1.447(5) . ?
N1A C16A 1.453(5) . ?
C1A C3A 1.523(5) . ?
N2A C6A 1.332(4) . ?
N2A C4A 1.456(4) . ?
N2A H2NA 0.86 . ?
C2A O4A 1.449(5) . ?
C2A C3A 1.514(5) . ?
C2A H2A 0.98 . ?
O2A C6A 1.204(4) . ?
O3A C6A 1.353(4) . ?
O3A C7A 1.448(4) . ?
C3A C4A 1.518(5) . ?
C3A H3A 0.98 . ?
C4A C5A 1.512(5) . ?
C4A H4A 0.98 . ?
C5A H5A1 0.96 . ?
C5A H5A2 0.96 . ?
C5A H5A3 0.96 . ?
C7A C8A 1.486(5) . ?
C7A H7A1 0.97 . ?
C7A H7A2 0.97 . ?
C8A C13A 1.374(6) . ?
C8A C9A 1.384(5) . ?
C9A C10A 1.384(7) . ?
C9A H9A 0.93 . ?
C10A C11A 1.363(9) . ?
C10A H10A 0.93 . ?
C11A C12A 1.376(9) . ?
C11A H11A 0.93 . ?
C12A C13A 1.377(7) . ?
C12A H12A 0.93 . ?
C13A H13A 0.93 . ?
O4A C14A 1.357(5) . ?
C14A O5A 1.168(6) . ?
C14A C15A 1.482(8) . ?
C15A H15A 0.96 . ?
C15A H15B 0.96 . ?
C15A H15C 0.96 . ?
C15A H15D 0.96 . ?
C15A H15E 0.96 . ?
C15A H15F 0.96 . ?
C16A C17A 1.495(6) . ?
C16A H16A 0.97 . ?
C16A H16B 0.97 . ?
C17A C22A 1.386(6) . ?
C17A C18A 1.391(6) . ?
C18A C19A 1.368(7) . ?
C18A H18A 0.93 . ?
C19A C20A 1.360(7) . ?
C19A H19A 0.93 . ?
C20A C21A 1.358(8) . ?
C20A H20A 0.93 . ?
C21A C22A 1.368(7) . ?
C21A H21A 0.93 . ?
C22A H22A 0.93 . ?
O1B C1B 1.224(5) . ?
N1B C1B 1.346(5) . ?
N1B C16B 1.446(5) . ?
N1B C2B 1.447(5) . ?
C1B C3B 1.517(6) . ?
N2B C6B 1.322(4) . ?
N2B C4B 1.453(4) . ?
N2B H2NB 0.86 . ?
C2B O4B 1.439(5) . ?
C2B C3B 1.531(5) . ?
C2B H2B 0.98 . ?
O2B C6B 1.209(5) . ?
O3B C6B 1.348(4) . ?
O3B C7B 1.444(5) . ?
C3B C4B 1.530(5) . ?
C3B H3B 0.98 . ?
C4B C5B 1.536(5) . ?
C4B H4B 0.98 . ?
C5B H5B1 0.96 . ?
C5B H5B2 0.96 . ?
C5B H5B3 0.96 . ?
C7B C8B 1.467(7) . ?
C7B H7B1 0.97 . ?
C7B H7B2 0.97 . ?
C8B C13B 1.354(8) . ?
C8B C9B 1.370(6) . ?
C9B C10B 1.382(9) . ?
C9B H9B 0.93 . ?
C10B C11B 1.369(13) . ?
C10B H10B 0.93 . ?
C11B C12B 1.355(14) . ?
C11B H11B 0.93 . ?
C12B C13B 1.303(12) . ?
C12B H12B 0.93 . ?
C13B H13B 0.93 . ?
O4B C14B 1.362(5) . ?
C14B O5B 1.159(6) . ?
C14B C15B 1.503(7) . ?
C15B H15G 0.96 . ?
C15B H15H 0.96 . ?
C15B H15I 0.96 . ?
C16B C17B 1.477(6) . ?
C16B H16C 0.97 . ?
C16B H16D 0.97 . ?
C17B C22B 1.378(6) . ?
C17B C18B 1.388(5) . ?
C18B C19B 1.369(8) . ?
C18B H18B 0.93 . ?
C19B C20B 1.343(9) . ?
C19B H19B 0.93 . ?
C20B C21B 1.376(8) . ?
C20B H20B 0.93 . ?
C21B C22B 1.372(7) . ?
C21B H21B 0.93 . ?
C22B H22B 0.93 . ?

loop_
_geom_torsion_atom_site_label_1
_geom_torsion_atom_site_label_2
_geom_torsion_atom_site_label_3
_geom_torsion_atom_site_label_4
_geom_torsion
_geom_torsion_site_symmetry_1
_geom_torsion_site_symmetry_2
_geom_torsion_site_symmetry_3
_geom_torsion_site_symmetry_4
_geom_torsion_publ_flag
C2A N1A C1A O1A 176.4(4) . . . . ?
C16A N1A C1A O1A -2.4(8) . . . . ?
C2A N1A C1A C3A -2.3(3) . . . . ?
C16A N1A C1A C3A 179.0(5) . . . . ?
C1A N1A C2A O4A 116.5(3) . . . . ?
C16A N1A C2A O4A -64.8(5) . . . . ?
C1A N1A C2A C3A 2.3(3) . . . . ?
C16A N1A C2A C3A -178.9(4) . . . . ?
N1A C2A C3A C4A -122.0(3) . . . . ?
O4A C2A C3A C4A 124.5(3) . . . . ?
N1A C2A C3A C1A -2.0(3) . . . . ?
O4A C2A C3A C1A -115.6(3) . . . . ?
O1A C1A C3A C2A -176.3(5) . . . . ?
N1A C1A C3A C2A 2.2(3) . . . . ?
O1A C1A C3A C4A -55.6(6) . . . . ?
N1A C1A C3A C4A 122.8(3) . . . . ?
C6A N2A C4A C5A 132.2(3) . . . . ?
C6A N2A C4A C3A -102.7(4) . . . . ?
C2A C3A C4A N2A 43.6(4) . . . . ?
C1A C3A C4A N2A -57.5(4) . . . . ?
C2A C3A C4A C5A 168.1(3) . . . . ?
C1A C3A C4A C5A 67.0(4) . . . . ?
C4A N2A C6A O2A 4.0(6) . . . . ?
C4A N2A C6A O3A -176.4(3) . . . . ?
C7A O3A C6A O2A -4.3(5) . . . . ?
C7A O3A C6A N2A 176.1(3) . . . . ?
C6A O3A C7A C8A 119.3(4) . . . . ?
O3A C7A C8A C13A -71.1(5) . . . . ?
O3A C7A C8A C9A 109.4(4) . . . . ?
C13A C8A C9A C10A -1.2(6) . . . . ?
C7A C8A C9A C10A 178.3(4) . . . . ?
C8A C9A C10A C11A -0.3(8) . . . . ?
C9A C10A C11A C12A 1.9(9) . . . . ?
C10A C11A C12A C13A -2.0(9) . . . . ?
C9A C8A C13A C12A 1.2(7) . . . . ?
C7A C8A C13A C12A -178.3(4) . . . . ?
C11A C12A C13A C8A 0.4(8) . . . . ?
N1A C2A O4A C14A 103.5(4) . . . . ?
C3A C2A O4A C14A -158.1(4) . . . . ?
C2A O4A C14A O5A -3.1(7) . . . . ?
C2A O4A C14A C15A 175.9(4) . . . . ?
C1A N1A C16A C17A 111.2(6) . . . . ?
C2A N1A C16A C17A -67.1(7) . . . . ?
N1A C16A C17A C22A 135.9(5) . . . . ?
N1A C16A C17A C18A -45.1(7) . . . . ?
C22A C17A C18A C19A 2.2(8) . . . . ?
C16A C17A C18A C19A -176.9(5) . . . . ?
C17A C18A C19A C20A 1.2(8) . . . . ?
C18A C19A C20A C21A -4.3(9) . . . . ?
C19A C20A C21A C22A 4.1(10) . . . . ?
C20A C21A C22A C17A -0.7(10) . . . . ?
C18A C17A C22A C21A -2.4(8) . . . . ?
C16A C17A C22A C21A 176.6(5) . . . . ?
C16B N1B C1B O1B -2.2(7) . . . . ?
C2B N1B C1B O1B 177.1(4) . . . . ?
C16B N1B C1B C3B 177.8(4) . . . . ?
C2B N1B C1B C3B -2.9(3) . . . . ?
C1B N1B C2B O4B 116.1(3) . . . . ?
C16B N1B C2B O4B -64.6(5) . . . . ?
C1B N1B C2B C3B 2.8(3) . . . . ?
C16B N1B C2B C3B -177.9(4) . . . . ?
O1B C1B C3B C4B -57.0(6) . . . . ?
N1B C1B C3B C4B 123.0(3) . . . . ?
O1B C1B C3B C2B -177.3(5) . . . . ?
N1B C1B C3B C2B 2.7(3) . . . . ?
O4B C2B C3B C1B -116.9(3) . . . . ?
N1B C2B C3B C1B -2.5(3) . . . . ?
O4B C2B C3B C4B 123.1(3) . . . . ?
N1B C2B C3B C4B -122.6(3) . . . . ?
C6B N2B C4B C3B -103.8(4) . . . . ?
C6B N2B C4B C5B 133.1(4) . . . . ?
C1B C3B C4B N2B -53.6(4) . . . . ?
C2B C3B C4B N2B 47.2(4) . . . . ?
C1B C3B C4B C5B 69.3(4) . . . . ?
C2B C3B C4B C5B 170.1(3) . . . . ?
C4B N2B C6B O2B 3.6(7) . . . . ?
C4B N2B C6B O3B -177.5(4) . . . . ?
C7B O3B C6B O2B -5.4(7) . . . . ?
C7B O3B C6B N2B 175.7(4) . . . . ?
C6B O3B C7B C8B 146.7(4) . . . . ?
O3B C7B C8B C13B -61.9(8) . . . . ?
O3B C7B C8B C9B 117.4(6) . . . . ?
C13B C8B C9B C10B -1.1(9) . . . . ?
C7B C8B C9B C10B 179.5(6) . . . . ?
C8B C9B C10B C11B -1.6(11) . . . . ?
C9B C10B C11B C12B -0.4(16) . . . . ?
C10B C11B C12B C13B 5.2(20) . . . . ?
C11B C12B C13B C8B -8.3(19) . . . . ?
C9B C8B C13B C12B 6.2(13) . . . . ?
C7B C8B C13B C12B -174.4(9) . . . . ?
N1B C2B O4B C14B 99.2(4) . . . . ?
C3B C2B O4B C14B -163.2(4) . . . . ?
C2B O4B C14B O5B -3.8(8) . . . . ?
C2B O4B C14B C15B 174.7(4) . . . . ?
C1B N1B C16B C17B 90.9(6) . . . . ?
C2B N1B C16B C17B -88.2(6) . . . . ?
N1B C16B C17B C22B -8.8(8) . . . . ?
N1B C16B C17B C18B 174.6(4) . . . . ?
C22B C17B C18B C19B 0.7(7) . . . . ?
C16B C17B C18B C19B 177.5(5) . . . . ?
C17B C18B C19B C20B 0.3(9) . . . . ?
C18B C19B C20B C21B -0.6(11) . . . . ?
C19B C20B C21B C22B -0.2(10) . . . . ?
C20B C21B C22B C17B 1.3(9) . . . . ?
C18B C17B C22B C21B -1.5(7) . . . . ?
C16B C17B C22B C21B -178.1(5) . . . . ?
